data_7116558
loop_
_publ_author_name
'Arun Kumar Bar'
'Celine Pichon'
'Nayanmoni Gogoi'
'Carine Duhayon'
'S. Ramasesha'
'Jean-Pascal Sutter'

_publ_section_title
;
 Single-ion magnet behaviour of heptacoordinated Fe(II) complexes: on the
 importance of supramolecular organization
;
_journal_name_full Chem.Commun.
_journal_page_first 3616
_journal_paper_doi 10.1039/C4cc10182K
_journal_volume 51
_journal_year 2015
_chemical_formula_moiety 'C24 H27 Fe N5 O4, 2(B F4), 2(C H4 O)'
_chemical_formula_sum 'C26 H35 B2 F8 Fe N5 O6'
_chemical_formula_weight 743.05
_space_group_IT_number 2
_symmetry_cell_setting triclinic
_symmetry_space_group_name_Hall '-P 1'
_symmetry_space_group_name_H-M 'P -1'
_atom_sites_solution_hydrogens difmap
_atom_sites_solution_primary other
_audit_update_record
;
2014-11-27 deposited with the CCDC.
2015-01-22 downloaded from the CCDC.
;
_cell_angle_alpha 82.716(2)
_cell_angle_beta 85.057(2)
_cell_angle_gamma 84.926(2)
_cell_formula_units_Z 2
_cell_length_a 7.7688(4)
_cell_length_b 8.5125(4)
_cell_length_c 24.4247(11)
_cell_measurement_reflns_used 9658
_cell_measurement_temperature 100
_cell_measurement_theta_max 35
_cell_measurement_theta_min 2
_cell_volume 1591.34(13)
_computing_cell_refinement 'Apex2 (Bruker AXS, 2006)'
_computing_data_collection 'Apex2 (Bruker AXS, 2006)'
_computing_data_reduction 'Apex2 (Bruker AXS, 2006)'
_computing_molecular_graphics 'CAMERON (Watkin et al., 1996)'
_computing_publication_material 'CRYSTALS (Betteridge et al., 2003)'
_computing_structure_refinement 'CRYSTALS (Betteridge et al., 2003)'
_computing_structure_solution 'Superflip (Palatinus & Chapuis, 2007)'
_diffrn_ambient_temperature 100
_diffrn_measured_fraction_theta_full 0.577
_diffrn_measured_fraction_theta_max 0.527
_diffrn_measurement_device Area
_diffrn_measurement_device_type 'Bruker Kappa Apex2'
_diffrn_measurement_method '\f & \w scans'
_diffrn_radiation_monochromator graphite
_diffrn_radiation_type 'Mo K\a'
_diffrn_radiation_wavelength 0.71073
_diffrn_reflns_av_R_equivalents 0.022
_diffrn_reflns_limit_h_max 12
_diffrn_reflns_limit_h_min -12
_diffrn_reflns_limit_k_max 13
_diffrn_reflns_limit_k_min -13
_diffrn_reflns_limit_l_max 14
_diffrn_reflns_limit_l_min -14
_diffrn_reflns_number 78089
_diffrn_reflns_theta_full 25.283
_diffrn_reflns_theta_max 34.634
_diffrn_reflns_theta_min 0.843
_diffrn_standards_number 0
_exptl_absorpt_coefficient_mu 0.569
_exptl_absorpt_correction_T_max 0.92
_exptl_absorpt_correction_T_min 0.82
_exptl_absorpt_correction_type multi-scan
_exptl_absorpt_process_details 'SADABS (Siemens, 1996)'
_exptl_crystal_colour grey
_exptl_crystal_density_diffrn 1.551
_exptl_crystal_density_method 'not measured'
_exptl_crystal_description block
_exptl_crystal_F_000 764
_exptl_crystal_size_max 0.200
_exptl_crystal_size_mid 0.150
_exptl_crystal_size_min 0.150
_refine_diff_density_max 1.75
_refine_diff_density_min -1.47
_refine_ls_extinction_method None
_refine_ls_goodness_of_fit_ref 1.0875
_refine_ls_hydrogen_treatment constr
_refine_ls_matrix_type full
_refine_ls_number_parameters 355
_refine_ls_number_reflns 6777
_refine_ls_number_restraints 0
_refine_ls_R_factor_all 0.0672
_refine_ls_R_factor_gt 0.0657
_refine_ls_shift/su_max 0.0013553
_refine_ls_shift/su_mean 0.0000322
_refine_ls_structure_factor_coef F
_refine_ls_weighting_details
;
 Method, part 1, Chebychev polynomial, (Watkin, 1994, Prince, 1982) 
 [weight] = 1.0/[A~0~*T~0~(x)+A~1~*T~1~(x) ... +A~n-1~]*T~n-1~(x)] 
 where A~i~ are the Chebychev coefficients listed below and x= Fcalc/Fmax 
 Method = Robust Weighting (Prince, 1982) 
 W = [weight] * [1-(deltaF/6*sigmaF)^2^]^2^ 
 A~i~ are: 
 0.256 0.210 0.619E-01 
;
_refine_ls_weighting_scheme calc
_refine_ls_wR_factor_all 0.0749
_refine_ls_wR_factor_gt 0.0708
_refine_ls_wR_factor_ref 0.0700
_reflns_limit_h_max 12
_reflns_limit_h_min -12
_reflns_limit_k_max 13
_reflns_limit_k_min -13
_reflns_limit_l_max 14
_reflns_limit_l_min 0
_reflns_number_gt 6940
_reflns_number_total 7192
_reflns_threshold_expression I>2.0\s(I)
_oxford_refine_ls_r_factor_ref 0.0646
_oxford_reflns_number_all 7165
_oxford_reflns_threshold_expression_ref I>3.0\s(I)
_cod_data_source_file c4cc10182k2.cif
_cod_data_source_block cpd1
_cod_depositor_comments
;
The following automatic conversions were performed:

'_atom_sites_solution_primary' value 'Other' changed to 'other'
according to the built-in table from CIF Core dictionary named
'cif_core.dic' version 2.4.1 from 2010-06-29.

Automatic conversion script
Id: cif_fix_values 2827 2014-09-09 07:05:25Z andrius 
;
_cod_original_sg_symbol_H-M 'P -1 '
_cod_original_formula_sum 'C26 H35 B2 F8 Fe1 N5 O6'
_cod_database_code 7116558

loop_
_symmetry_equiv_pos_as_xyz
x,y,z
-x,-y,-z

loop_
_atom_site_label
_atom_site_type_symbol
_atom_site_fract_x
_atom_site_fract_y
_atom_site_fract_z
_atom_site_U_iso_or_equiv
_atom_site_occupancy
_atom_site_adp_type
_atom_site_refinement_flags_posn
Fe1 Fe 0.52200(4) 0.65044(3) 0.72022(2) 0.0121 1.0000 Uani .
C1 C 0.4014(3) 1.0116(2) 0.70170(15) 0.0141 1.0000 Uani .
C2 C 0.3811(3) 1.1672(2) 0.67480(15) 0.0174 1.0000 Uani .
C3 C 0.4482(3) 1.1987(2) 0.62133(15) 0.0184 1.0000 Uani .
C4 C 0.5358(3) 1.0773(2) 0.59415(15) 0.0151 1.0000 Uani .
C5 C 0.5521(3) 0.9253(2) 0.62347(14) 0.0129 1.0000 Uani .
C6 C 0.6472(2) 0.7870(2) 0.59961(14) 0.0105 1.0000 Uani .
C7 C 0.7167(3) 0.7981(3) 0.54117(16) 0.0206 1.0000 Uani .
C8 C 0.7490(2) 0.4033(2) 0.66451(14) 0.0121 1.0000 Uani .
C9 C 0.3713(3) 0.5875(2) 0.83663(15) 0.0158 1.0000 Uani .
C10 C 0.3354(3) 0.9635(2) 0.75905(15) 0.0166 1.0000 Uani .
C11 C 0.2455(4) 1.0839(3) 0.79391(18) 0.0298 1.0000 Uani .
C12 C 0.8521(2) 0.2535(2) 0.65335(14) 0.0118 1.0000 Uani .
C13 C 0.8450(3) 0.1264(2) 0.69548(15) 0.0156 1.0000 Uani .
C14 C 0.9340(3) -0.0192(2) 0.68729(16) 0.0215 1.0000 Uani .
C15 C 1.0273(3) -0.0384(2) 0.63742(15) 0.0186 1.0000 Uani .
C16 C 1.0355(3) 0.0879(2) 0.59562(16) 0.0186 1.0000 Uani .
C17 C 0.9491(3) 0.2350(2) 0.60387(15) 0.0168 1.0000 Uani .
C18 C 0.3498(3) 0.5120(3) 0.89429(16) 0.0194 1.0000 Uani .
C19 C 0.2329(4) 0.5754(4) 0.93399(18) 0.0274 1.0000 Uani .
C20 C 0.2239(5) 0.5027(4) 0.9881(2) 0.0352 1.0000 Uani .
C21 C 0.3296(6) 0.3673(4) 1.0029(2) 0.0400 1.0000 Uani .
C22 C 0.4435(5) 0.3026(4) 0.9638(2) 0.0379 1.0000 Uani .
C23 C 0.4532(4) 0.3724(3) 0.90972(18) 0.0257 1.0000 Uani .
C24 C 0.1362(3) 0.5558(3) 0.70853(17) 0.0240 1.0000 Uani .
C25 C 0.1852(5) 0.9874(5) 0.9546(2) 0.0465 1.0000 Uani .
C26 C 0.9419(6) 0.4005(7) 0.8634(3) 0.0694 1.0000 Uani .
N1 N 0.4868(2) 0.89485(18) 0.67533(12) 0.0114 1.0000 Uani .
N2 N 0.6586(2) 0.66323(19) 0.63619(12) 0.0115 1.0000 Uani .
N5 N 0.3672(2) 0.8129(2) 0.77430(12) 0.0143 1.0000 Uani .
N32 N 0.7444(2) 0.52435(18) 0.62252(12) 0.0108 1.0000 Uani .
N42 N 0.3261(2) 0.7469(2) 0.82717(13) 0.0159 1.0000 Uani .
O1 O 0.6690(2) 0.41985(18) 0.70944(10) 0.0162 1.0000 Uani .
O2 O 0.4299(2) 0.51209(18) 0.79790(10) 0.0170 1.0000 Uani .
O5 O 0.8759(3) 0.4010(3) 0.81113(15) 0.0425 1.0000 Uani .
O6 O 0.3189(3) 0.9273(3) 0.91751(14) 0.0410 1.0000 Uani .
O30 O 0.3075(2) 0.5735(2) 0.68406(11) 0.0194 1.0000 Uani .
O40 O 0.7433(2) 0.68160(19) 0.76377(11) 0.0201 1.0000 Uani .
B1 B 0.7560(5) -0.0339(4) 0.8664(2) 0.0311 1.0000 Uani .
B2 B 0.2377(3) 0.6423(3) 0.53747(18) 0.0177 1.0000 Uani .
F1 F 0.8303(2) 0.1060(2) 0.84279(10) 0.0653 0.5000 Uani D
F2 F 0.8930(2) -0.1575(2) 0.87395(10) 0.0681 0.5000 Uani D
F3 F 0.6520(2) -0.0700(2) 0.82762(10) 0.0441 0.5000 Uani D
F4 F 0.6711(3) -0.0023(3) 0.91593(12) 0.0460 1.0000 Uani .
F5 F 0.2450(3) 0.80381(18) 0.52550(11) 0.0441 1.0000 Uani .
F6 F 0.3654(2) 0.5817(2) 0.57339(10) 0.0304 1.0000 Uani .
F7 F 0.2666(3) 0.5705(3) 0.49018(13) 0.0507 1.0000 Uani .
F8 F 0.0797(3) 0.6111(3) 0.56502(13) 0.0535 1.0000 Uani .
F10 F 0.7149(2) 0.0955(2) 0.82736(10) 0.0653 0.5000 Uani D
F20 F 0.9161(2) -0.0972(2) 0.87178(10) 0.0681 0.5000 Uani D
F30 F 0.6614(2) -0.1555(2) 0.85125(10) 0.0441 0.5000 Uani D
H21 H 0.3242 1.2483 0.6933 0.0214 1.0000 Uiso R
H31 H 0.4353 1.3019 0.6029 0.0235 1.0000 Uiso R
H41 H 0.5834 1.0973 0.5576 0.0180 1.0000 Uiso R
H51 H 0.8226 0.3218 0.8104 0.0660 1.0000 Uiso R
H61 H 0.4236 0.9528 0.9100 0.0609 1.0000 Uiso R
H73 H 0.6544 0.8800 0.5192 0.0319 1.0000 Uiso R
H71 H 0.7086 0.7011 0.5269 0.0323 1.0000 Uiso R
H72 H 0.8351 0.8203 0.5382 0.0322 1.0000 Uiso R
H111 H 0.3272 1.1503 0.8043 0.0453 1.0000 Uiso R
H113 H 0.1589 1.1484 0.7733 0.0447 1.0000 Uiso R
H112 H 0.1883 1.0315 0.8267 0.0452 1.0000 Uiso R
H131 H 0.7817 0.1397 0.7291 0.0197 1.0000 Uiso R
H141 H 0.9285 -0.1034 0.7158 0.0257 1.0000 Uiso R
H151 H 1.0866 -0.1353 0.6316 0.0230 1.0000 Uiso R
H161 H 1.1011 0.0759 0.5623 0.0220 1.0000 Uiso R
H171 H 0.9573 0.3209 0.5753 0.0212 1.0000 Uiso R
H191 H 0.1607 0.6683 0.9243 0.0327 1.0000 Uiso R
H201 H 0.1455 0.5466 1.0148 0.0429 1.0000 Uiso R
H211 H 0.3243 0.3202 1.0395 0.0481 1.0000 Uiso R
H221 H 0.5140 0.2093 0.9743 0.0450 1.0000 Uiso R
H231 H 0.5287 0.3272 0.8828 0.0317 1.0000 Uiso R
H241 H 0.1158 0.4482 0.7192 0.0378 1.0000 Uiso R
H243 H 0.1162 0.6115 0.7404 0.0373 1.0000 Uiso R
H242 H 0.0553 0.6015 0.6830 0.0371 1.0000 Uiso R
H252 H 0.1678 1.1017 0.9476 0.0705 1.0000 Uiso R
H251 H 0.0790 0.9407 0.9495 0.0702 1.0000 Uiso R
H253 H 0.2154 0.9561 0.9924 0.0706 1.0000 Uiso R
H301 H 0.3135 0.5869 0.6501 0.0286 1.0000 Uiso R
H321 H 0.7791 0.5109 0.5888 0.0144 1.0000 Uiso R
H402 H 0.7325 0.7460 0.7858 0.0302 1.0000 Uiso R
H401 H 0.7813 0.5971 0.7826 0.0308 1.0000 Uiso R
H421 H 0.3182 0.8034 0.8541 0.0200 1.0000 Uiso R
H263 H 1.0439 0.3274 0.8666 0.1024 1.0000 Uiso R
H261 H 0.9702 0.5092 0.8660 0.1027 1.0000 Uiso R
H262 H 0.8528 0.3702 0.8920 0.1027 1.0000 Uiso R

loop_
_atom_site_aniso_label
_atom_site_aniso_U_11
_atom_site_aniso_U_22
_atom_site_aniso_U_33
_atom_site_aniso_U_23
_atom_site_aniso_U_13
_atom_site_aniso_U_12
Fe1 0.01467(11) 0.01112(11) 0.0097(5) -0.00127(13) 0.00228(14) 0.00036(8)
C1 0.0182(2) 0.0151(2) 0.0085(8) -0.0024(3) 0.0014(3) 0.00088(15)
C2 0.0200(8) 0.0128(7) 0.020(3) -0.0041(10) -0.0022(11) 0.0025(6)
C3 0.0223(8) 0.0124(7) 0.020(3) 0.0010(10) -0.0031(11) -0.0002(6)
C4 0.0202(8) 0.0142(7) 0.010(3) 0.0012(10) -0.0016(10) -0.0009(6)
C5 0.0169(2) 0.0139(2) 0.0072(8) -0.0023(3) 0.0015(3) 0.00098(15)
C6 0.0146(2) 0.0115(2) 0.0049(8) -0.0020(3) 0.0017(3) 0.00116(15)
C7 0.0280(10) 0.0191(8) 0.012(3) 0.0013(11) 0.0023(12) 0.0035(7)
C8 0.0162(2) 0.0131(2) 0.0065(8) -0.0022(3) 0.0016(3) 0.00104(15)
C9 0.0199(2) 0.0168(2) 0.0101(8) -0.0026(3) 0.0013(3) 0.00075(15)
C10 0.0206(2) 0.0176(2) 0.0109(8) -0.0027(3) 0.0012(3) 0.00069(15)
C11 0.0365(12) 0.0228(10) 0.028(4) -0.0085(13) 0.0055(14) 0.0103(9)
C12 0.0130(7) 0.0115(6) 0.011(3) -0.0025(9) -0.0003(9) 0.0001(5)
C13 0.0213(8) 0.0141(7) 0.010(3) -0.0010(10) 0.0040(10) 0.0021(6)
C14 0.0275(10) 0.0135(7) 0.021(3) 0.0015(10) 0.0046(12) 0.0032(6)
C15 0.0231(9) 0.0140(7) 0.017(3) -0.0038(10) 0.0036(11) 0.0029(6)
C16 0.0224(9) 0.0174(8) 0.015(3) -0.0035(10) 0.0033(11) 0.0038(6)
C17 0.0204(8) 0.0149(7) 0.014(3) -0.0007(10) 0.0019(10) 0.0023(6)
C18 0.0247(9) 0.0245(9) 0.009(3) -0.0024(12) 0.0028(11) -0.0037(7)
C19 0.0326(12) 0.0352(13) 0.014(4) -0.0058(15) 0.0061(14) -0.0036(9)
C20 0.0497(17) 0.0435(16) 0.012(4) -0.0040(18) 0.0109(18) -0.0123(13)
C21 0.070(2) 0.0389(15) 0.010(4) 0.0048(17) 0.000(2) -0.0150(15)
C22 0.062(2) 0.0279(12) 0.023(4) 0.0031(16) -0.006(2) -0.0031(12)
C23 0.0376(12) 0.0235(10) 0.015(4) -0.0009(13) 0.0015(14) -0.0007(8)
C24 0.0169(8) 0.0243(9) 0.030(3) -0.0021(12) 0.0025(11) -0.0019(7)
C25 0.0370(15) 0.057(2) 0.048(5) -0.023(2) -0.0012(19) 0.0023(13)
C26 0.051(2) 0.100(4) 0.056(6) -0.012(3) -0.021(3) 0.017(2)
N1 0.0160(6) 0.0120(6) 0.006(2) -0.0024(8) -0.0002(8) 0.0002(5)
N2 0.0156(2) 0.0125(2) 0.0059(8) -0.0021(3) 0.0016(3) 0.00108(15)
N5 0.0183(2) 0.0153(2) 0.0086(8) -0.0025(3) 0.0014(3) 0.00087(15)
N32 0.0149(2) 0.0118(2) 0.0052(8) -0.0020(3) 0.0017(3) 0.00114(15)
N42 0.0200(2) 0.0169(2) 0.0102(8) -0.0026(3) 0.0013(3) 0.00074(15)
O1 0.0203(2) 0.0172(2) 0.0106(8) -0.0027(3) 0.0013(3) 0.00071(15)
O2 0.0210(2) 0.0180(2) 0.0113(8) -0.0028(3) 0.0012(3) 0.00066(15)
O5 0.0374(11) 0.0453(12) 0.043(3) 0.0018(13) -0.0103(14) 0.0021(9)
O6 0.0357(10) 0.0474(12) 0.042(3) -0.0188(14) 0.0069(12) -0.0062(9)
O30 0.0189(6) 0.0283(8) 0.011(2) -0.0023(9) 0.0026(8) -0.0053(5)
O40 0.0209(7) 0.0204(6) 0.019(2) -0.0037(8) -0.0013(8) -0.0015(5)
B1 0.0403(16) 0.0264(12) 0.028(5) -0.0054(16) -0.0047(19) -0.0062(11)
B2 0.0240(10) 0.0141(8) 0.015(4) -0.0050(11) -0.0010(12) 0.0013(7)
F1 0.092(3) 0.0418(15) 0.056(4) 0.0132(18) 0.011(3) -0.0194(19)
F2 0.0430(15) 0.086(4) 0.073(4) -0.016(3) -0.0060(16) 0.0153(19)
F3 0.0451(14) 0.0532(19) 0.039(4) -0.024(2) 0.0009(17) -0.0098(15)
F4 0.0507(12) 0.0563(12) 0.031(3) -0.0099(12) -0.0008(12) -0.0024(9)
F5 0.0781(14) 0.0156(6) 0.032(2) 0.0030(8) 0.0185(12) 0.0005(7)
F6 0.0326(8) 0.0455(9) 0.013(2) -0.0050(10) -0.0075(9) 0.0042(7)
F7 0.0453(8) 0.0452(8) 0.0607(19) -0.0097(9) -0.0088(9) 0.0114(6)
F8 0.0480(8) 0.0480(8) 0.0635(19) -0.0100(9) -0.0091(9) 0.0112(6)
F10 0.092(3) 0.0418(15) 0.056(4) 0.0132(18) 0.011(3) -0.0194(19)
F20 0.0430(15) 0.086(4) 0.073(4) -0.016(3) -0.0060(16) 0.0153(19)
F30 0.0451(14) 0.0532(19) 0.039(4) -0.024(2) 0.0009(17) -0.0098(15)

loop_
_atom_type_symbol
_atom_type_scat_dispersion_real
_atom_type_scat_dispersion_imag
_atom_type_scat_Cromer_Mann_a1
_atom_type_scat_Cromer_Mann_b1
_atom_type_scat_Cromer_Mann_a2
_atom_type_scat_Cromer_Mann_b2
_atom_type_scat_Cromer_Mann_a3
_atom_type_scat_Cromer_Mann_b3
_atom_type_scat_Cromer_Mann_a4
_atom_type_scat_Cromer_Mann_b4
_atom_type_scat_Cromer_Mann_c
_atom_type_scat_source
C 0.0033 0.0016 2.3100 20.8439 1.0200 10.2075 1.5886 0.5687 0.8650 51.6512 0.2156 'International Tables Vol C 4.2.6.8 and 6.1.1.4'
N 0.0061 0.0033 12.2126 0.0057 3.1322 9.8933 2.0125 28.9975 1.1663 0.5826 -11.5290 'International Tables Vol C 4.2.6.8 and 6.1.1.4'
O 0.0106 0.0060 3.0485 13.2771 2.2868 5.7011 1.5463 0.3239 0.8670 32.9089 0.2508 'International Tables Vol C 4.2.6.8 and 6.1.1.4'
Ni 0.3393 1.1124 12.8376 3.8785 7.2920 0.2565 4.4438 12.1763 2.3800 66.3421 1.0341 'International Tables Vol C 4.2.6.8 and 6.1.1.4'
B 0.0013 0.0007 2.0545 23.2185 1.3326 1.0210 1.0979 60.3498 0.7068 0.1403 -0.1932 'International Tables Vol C 4.2.6.8 and 6.1.1.4'
F 0.0171 0.0103 3.5392 10.2825 2.6412 4.2944 1.5170 0.2615 1.0243 26.1476 0.2776 'International Tables Vol C 4.2.6.8 and 6.1.1.4'
Fe 0.3463 0.8444 11.7695 4.7611 7.3573 0.3072 3.5222 15.3535 2.3045 76.8805 1.0369 'International Tables Vol C 4.2.6.8 and 6.1.1.4'
H 0.0000 0.0000 0.4930 10.5109 0.3229 26.1257 0.1402 3.1424 0.0408 57.7998 0.0030 'International Tables Vol C 4.2.6.8 and 6.1.1.4'

loop_
_geom_angle_atom_site_label_1
_geom_angle_atom_site_label_2
_geom_angle_atom_site_label_3
_geom_angle
_geom_angle_publ_flag
N1 Fe1 N2 69.08(8) yes
N1 Fe1 N5 69.56(9) yes
N2 Fe1 N5 138.59(7) yes
N1 Fe1 O1 139.31(9) yes
N2 Fe1 O1 70.46(7) yes
N5 Fe1 O1 150.35(9) yes
N1 Fe1 O2 139.77(8) yes
N2 Fe1 O2 150.69(6) yes
N5 Fe1 O2 70.62(7) yes
O1 Fe1 O2 80.92(7) yes
N1 Fe1 O30 92.31(8) yes
N2 Fe1 O30 86.77(8) yes
N5 Fe1 O30 96.78(8) yes
O1 Fe1 O30 89.63(7) yes
O2 Fe1 O30 86.84(8) yes
N1 Fe1 O40 98.62(7) yes
N2 Fe1 O40 96.60(8) yes
N5 Fe1 O40 87.59(8) yes
O1 Fe1 O40 81.75(7) yes
O2 Fe1 O40 85.15(8) yes
O30 Fe1 O40 169.06(7) yes
C2 C1 C10 124.1(2) yes
C2 C1 N1 120.5(3) yes
C10 C1 N1 115.4(2) yes
C1 C2 C3 119.2(2) yes
C1 C2 H21 120.5 no
C3 C2 H21 120.4 no
C2 C3 C4 120.1(2) yes
C2 C3 H31 120.0 no
C4 C3 H31 119.9 no
C3 C4 C5 117.8(3) yes
C3 C4 H41 121.1 no
C5 C4 H41 121.1 no
C4 C5 C6 122.9(3) yes
C4 C5 N1 122.1(2) yes
C6 C5 N1 115.0(2) yes
C5 C6 C7 121.8(2) yes
C5 C6 N2 111.4(3) yes
C7 C6 N2 126.8(2) yes
C6 C7 H73 111.1 no
C6 C7 H71 110.3 no
H73 C7 H71 108.4 no
C6 C7 H72 110.2 no
H73 C7 H72 108.4 no
H71 C7 H72 108.4 no
C12 C8 N32 117.3(3) yes
C12 C8 O1 122.7(2) yes
N32 C8 O1 120.09(19) yes
C18 C9 N42 117.1(3) yes
C18 C9 O2 122.4(2) yes
N42 C9 O2 120.5(3) yes
C1 C10 C11 120.6(2) yes
C1 C10 N5 112.7(2) yes
C11 C10 N5 126.6(3) yes
C10 C11 H111 110.4 no
C10 C11 H113 109.6 no
H111 C11 H113 109.5 no
C10 C11 H112 110.2 no
H111 C11 H112 109.2 no
H113 C11 H112 108.0 no
C8 C12 C13 116.5(3) yes
C8 C12 C17 123.5(2) yes
C13 C12 C17 119.99(19) yes
C12 C13 C14 119.7(3) yes
C12 C13 H131 119.9 no
C14 C13 H131 120.4 no
C13 C14 C15 120.2(3) yes
C13 C14 H141 119.0 no
C15 C14 H141 120.9 no
C14 C15 C16 120.2(2) yes
C14 C15 H151 120.6 no
C16 C15 H151 119.2 no
C15 C16 C17 119.9(3) yes
C15 C16 H161 120.3 no
C17 C16 H161 119.7 no
C16 C17 C12 119.9(3) yes
C16 C17 H171 119.2 no
C12 C17 H171 120.9 no
C9 C18 C19 122.5(2) yes
C9 C18 C23 118.3(3) yes
C19 C18 C23 119.1(3) yes
C18 C19 C20 119.8(3) yes
C18 C19 H191 120.4 no
C20 C19 H191 119.7 no
C19 C20 C21 120.4(4) yes
C19 C20 H201 119.5 no
C21 C20 H201 120.1 no
C20 C21 C22 120.1(4) yes
C20 C21 H211 119.9 no
C22 C21 H211 120.0 no
C21 C22 C23 120.3(3) yes
C21 C22 H221 119.5 no
C23 C22 H221 120.2 no
C18 C23 C22 120.2(3) yes
C18 C23 H231 119.4 no
C22 C23 H231 120.4 no
O30 C24 H241 112.0 no
O30 C24 H243 110.2 no
H241 C24 H243 108.7 no
O30 C24 H242 109.5 no
H241 C24 H242 109.2 no
H243 C24 H242 107.2 no
O6 C25 H252 111.0 no
O6 C25 H251 108.3 no
H252 C25 H251 109.5 no
O6 C25 H253 109.3 no
H252 C25 H253 110.0 no
H251 C25 H253 108.7 no
O5 C26 H263 110.1 no
O5 C26 H261 107.2 no
H263 C26 H261 110.6 no
O5 C26 H262 108.7 no
H263 C26 H262 110.5 no
H261 C26 H262 109.6 no
Fe1 N1 C1 119.4(2) yes
Fe1 N1 C5 120.20(14) yes
C1 N1 C5 120.4(2) yes
Fe1 N2 C6 123.80(16) yes
Fe1 N2 N32 115.58(16) yes
C6 N2 N32 120.3(3) yes
Fe1 N5 C10 122.8(2) yes
Fe1 N5 N42 115.12(13) yes
C10 N5 N42 121.6(3) yes
N2 N32 C8 114.9(2) yes
N2 N32 H321 122.2 no
C8 N32 H321 122.4 no
C9 N42 N5 114.2(2) yes
C9 N42 H421 119.7 no
N5 N42 H421 120.5 no
Fe1 O1 C8 118.66(15) yes
Fe1 O2 C9 117.26(15) yes
C26 O5 H51 111.0 no
C25 O6 H61 130.3 no
Fe1 O30 C24 127.9(2) yes
Fe1 O30 H301 114.7 no
C24 O30 H301 113.6 no
Fe1 O40 H402 118.0 no
Fe1 O40 H401 113.1 no
H402 O40 H401 103.5 no
F1 B1 F2 108.1(3) yes
F1 B1 F3 105.5(4) yes
F2 B1 F3 109.1(3) yes
F1 B1 F4 106.8(3) yes
F2 B1 F4 111.7(4) yes
F3 B1 F4 115.3(3) yes
F2 B1 F10 137.7(4) yes
F4 B1 F10 107.0(3) yes
F3 B1 F20 123.8(4) yes
F4 B1 F20 112.7(4) yes
F10 B1 F20 122.9(3) yes
F1 B1 F30 140.2(5) yes
F4 B1 F30 102.6(3) yes
F10 B1 F30 103.1(3) yes
F20 B1 F30 106.2(3) yes
F5 B2 F6 109.4(2) yes
F5 B2 F7 110.4(3) yes
F6 B2 F7 108.7(2) yes
F5 B2 F8 109.1(2) yes
F6 B2 F8 107.1(3) yes
F7 B2 F8 112.1(3) yes

loop_
_geom_bond_atom_site_label_1
_geom_bond_atom_site_label_2
_geom_bond_distance
_geom_bond_publ_flag
Fe1 N1 2.2312(18) yes
Fe1 N2 2.222(3) yes
Fe1 N5 2.236(2) yes
Fe1 O1 2.2158(16) yes
Fe1 O2 2.202(2) yes
Fe1 O30 2.140(2) yes
Fe1 O40 2.151(2) yes
C1 C2 1.404(3) yes
C1 C10 1.470(5) yes
C1 N1 1.347(3) yes
C2 C3 1.367(5) yes
C2 H21 0.931 no
C3 C4 1.394(4) yes
C3 H31 0.937 no
C4 C5 1.398(3) yes
C4 H41 0.937 no
C5 C6 1.489(3) yes
C5 N1 1.326(4) yes
C6 C7 1.476(5) yes
C6 N2 1.294(3) yes
C7 H73 0.948 no
C7 H71 0.946 no
C7 H72 0.951 no
C8 C12 1.488(3) yes
C8 N32 1.359(3) yes
C8 O1 1.231(4) yes
C9 C18 1.474(5) yes
C9 N42 1.367(3) yes
C9 O2 1.242(4) yes
C10 C11 1.502(4) yes
C10 N5 1.296(3) yes
C11 H111 0.956 no
C11 H113 0.964 no
C11 H112 0.959 no
C12 C13 1.396(4) yes
C12 C17 1.387(4) yes
C13 C14 1.394(3) yes
C13 H131 0.934 no
C14 C15 1.383(5) yes
C14 H141 0.935 no
C15 C16 1.388(4) yes
C15 H151 0.929 no
C16 C17 1.396(3) yes
C16 H161 0.934 no
C17 H171 0.947 no
C18 C19 1.396(5) yes
C18 C23 1.403(4) yes
C19 C20 1.384(6) yes
C19 H191 0.945 no
C20 C21 1.383(5) yes
C20 H201 0.944 no
C21 C22 1.379(6) yes
C21 H211 0.931 no
C22 C23 1.377(6) yes
C22 H221 0.944 no
C23 H231 0.939 no
C24 O30 1.424(3) yes
C24 H241 0.943 no
C24 H243 0.955 no
C24 H242 0.947 no
C25 O6 1.423(5) yes
C25 H252 0.966 no
C25 H251 0.971 no
C25 H253 0.971 no
C26 O5 1.415(7) yes
C26 H263 0.966 no
C26 H261 0.980 no
C26 H262 0.968 no
N2 N32 1.370(2) yes
N5 N42 1.365(4) yes
N32 H321 0.862 no
N42 H421 0.857 no
O5 H51 0.824 no
O6 H61 0.859 no
O30 H301 0.822 no
O40 H402 0.809 no
O40 H401 0.847 no
B1 F1 1.405(4) yes
B1 F2 1.435(4) yes
B1 F3 1.376(5) yes
B1 F4 1.373(6) yes
B1 F10 1.396(5) yes
B1 F20 1.322(4) yes
B1 F30 1.424(4) yes
B2 F5 1.374(3) yes
B2 F6 1.402(4) yes
B2 F7 1.367(5) yes
B2 F8 1.378(4) yes

loop_
_geom_hbond_atom_site_label_D
_geom_hbond_atom_site_label_H
_geom_hbond_atom_site_label_A
_geom_hbond_site_symmetry_A
_geom_hbond_angle_DHA
_geom_hbond_distance_DH
_geom_hbond_distance_HA
_geom_hbond_distance_DA
_geom_hbond_publ_flag
C11 H112 O6 . 128.0 0.959 2.544 3.218(4) yes
C14 H141 O40 1_545 145.0 0.935 2.534 3.340(4) yes
O40 H401 O5 . 170.0 0.847 1.841 2.679(4) yes
N42 H421 O6 . 175.0 0.857 1.982 2.838(4) yes
